data_4089060
loop_
_publ_author_name
'Bolotin, Dmitrii S.'
'Burianova, Valeria K.'
'Novikov, Alexander S.'
'Demakova, Marina Ya.'
'Pretorius, Carla'
'Mokolokolo, Pennie Petrus'
'Roodt, Andreas'
'Bokach, Nadezhda A.'
'Suslonov, Vitaliy V.'
'Zhdanov, Andrey P.'
'Zhizhin, Konstantin Yu.'
'Kuznetsov, Nikolay T.'
'Kukushkin, Vadim Yu.'

_publ_section_title
;
 Nucleophilicity of Oximes Based upon Addition to a
 Nitriliumcloso-Decaborate Cluster
;
_journal_issue 20
_journal_name_full Organometallics
_journal_page_first 3612
_journal_paper_doi 10.1021/acs.organomet.6b00678
_journal_volume 35
_journal_year 2016
_chemical_formula_moiety 'C25 H22 P, C10 H22 B10 N3 O, C2 H3 N'
_chemical_formula_sum 'C37 H47 B10 N4 O P'
_chemical_formula_weight 702.85
_space_group_crystal_system triclinic
_space_group_IT_number 2
_space_group_name_Hall '-P 1'
_space_group_name_H-M_alt 'P -1'
_atom_sites_solution_hydrogens geom
_atom_sites_solution_primary direct
_audit_creation_date 2016-08-09
_audit_creation_method
;
Olex2 1.2
(compiled 2016.02.19 svn.r3266 for OlexSys, GUI svn.r5155)
;
_cell_angle_alpha 64.937(5)
_cell_angle_beta 77.248(4)
_cell_angle_gamma 72.437(4)
_cell_formula_units_Z 2
_cell_length_a 9.4705(4)
_cell_length_b 14.2282(7)
_cell_length_c 16.6636(8)
_cell_measurement_reflns_used 9256
_cell_measurement_temperature 100(2)
_cell_measurement_theta_max 76.1090
_cell_measurement_theta_min 3.5830
_cell_volume 1927.90(18)
_computing_cell_refinement
;
CrysAlisPro, Agilent Technologies,
Version 1.171.37.35 (release 13-08-2014 CrysAlis171 .NET)
(compiled Aug 13 2014,18:06:01)
;
_computing_data_collection
;
CrysAlisPro, Agilent Technologies,
Version 1.171.37.35 (release 13-08-2014 CrysAlis171 .NET)
(compiled Aug 13 2014,18:06:01)
;
_computing_data_reduction
;
CrysAlisPro, Agilent Technologies,
Version 1.171.37.35 (release 13-08-2014 CrysAlis171 .NET)
(compiled Aug 13 2014,18:06:01)
;
_computing_molecular_graphics 'Olex2 (Dolomanov et al., 2009)'
_computing_publication_material 'Olex2 (Dolomanov et al., 2009)'
_computing_structure_refinement 'ShelXL (Sheldrick, 2015)'
_computing_structure_solution 'ShelXS (Sheldrick, 2008)'
_diffrn_ambient_environment N~2~
_diffrn_ambient_temperature 100(2)
_diffrn_detector 'CCD plate'
_diffrn_detector_area_resol_mean 10.3829
_diffrn_detector_type Atlas
_diffrn_measured_fraction_theta_full 1.000
_diffrn_measured_fraction_theta_max 1.000
_diffrn_measurement_details
;
#__ type_ start__ end____ width___ exp.time_
  1 omega  -34.00   29.00   1.0000    1.5000
omega____ theta____ kappa____ phi______ frames
    -      -41.4354   38.0000  -90.0000 63

#__ type_ start__ end____ width___ exp.time_
  2 omega  -42.00   30.00   1.0000    1.5000
omega____ theta____ kappa____ phi______ frames
    -      -41.4354   38.0000   90.0000 72

#__ type_ start__ end____ width___ exp.time_
  3 omega   79.00  130.00   1.0000    1.5000
omega____ theta____ kappa____ phi______ frames
    -       41.4354  178.0000  -90.0000 51

#__ type_ start__ end____ width___ exp.time_
  4 omega   95.00  121.00   1.0000    2.0000
omega____ theta____ kappa____ phi______ frames
    -      112.0000  125.0000 -150.0000 26

#__ type_ start__ end____ width___ exp.time_
  5 omega  140.00  177.00   1.0000    2.0000
omega____ theta____ kappa____ phi______ frames
    -      112.0000  125.0000 -150.0000 37

#__ type_ start__ end____ width___ exp.time_
  6 omega  149.00  178.00   1.0000    2.0000
omega____ theta____ kappa____ phi______ frames
    -      112.0000  125.0000  -30.0000 29

#__ type_ start__ end____ width___ exp.time_
  7 omega  113.00  139.00   1.0000    2.0000
omega____ theta____ kappa____ phi______ frames
    -      112.0000  125.0000  -30.0000 26

#__ type_ start__ end____ width___ exp.time_
  8 omega   95.00  145.00   1.0000    2.0000
omega____ theta____ kappa____ phi______ frames
    -      112.0000   45.0000  -90.0000 50

#__ type_ start__ end____ width___ exp.time_
  9 omega  148.00  178.00   1.0000    2.0000
omega____ theta____ kappa____ phi______ frames
    -      112.0000   15.0000 -180.0000 30

#__ type_ start__ end____ width___ exp.time_
 10 omega  119.00  144.00   1.0000    2.0000
omega____ theta____ kappa____ phi______ frames
    -      112.0000  -77.0000 -150.0000 25

#__ type_ start__ end____ width___ exp.time_
 11 omega   75.00  108.00   1.0000    2.0000
omega____ theta____ kappa____ phi______ frames
    -      112.0000  -95.0000 -180.0000 33

#__ type_ start__ end____ width___ exp.time_
 12 omega   75.00  100.00   1.0000    2.0000
omega____ theta____ kappa____ phi______ frames
    -      112.0000  -49.0000 -148.1913 25

#__ type_ start__ end____ width___ exp.time_
 13 omega   70.00  108.00   1.0000    2.0000
omega____ theta____ kappa____ phi______ frames
    -      112.0000  -77.0000 -150.0000 38

#__ type_ start__ end____ width___ exp.time_
 14 omega   59.00   86.00   1.0000    2.0000
omega____ theta____ kappa____ phi______ frames
    -      112.0000 -113.0000 -169.0000 27

#__ type_ start__ end____ width___ exp.time_
 15 omega   51.00  102.00   1.0000    2.0000
omega____ theta____ kappa____ phi______ frames
    -      112.0000  -61.0000 -150.0000 51

#__ type_ start__ end____ width___ exp.time_
 16 omega   54.00  101.00   1.0000    2.0000
omega____ theta____ kappa____ phi______ frames
    -      112.0000  -95.0000  -60.0000 47

#__ type_ start__ end____ width___ exp.time_
 17 omega   84.00  109.00   1.0000    2.0000
omega____ theta____ kappa____ phi______ frames
    -      112.0000  -95.0000    0.0000 25

#__ type_ start__ end____ width___ exp.time_
 18 omega   81.00  110.00   1.0000    2.0000
omega____ theta____ kappa____ phi______ frames
    -      112.0000 -125.0000   30.0000 29

#__ type_ start__ end____ width___ exp.time_
 19 omega   87.00  121.00   1.0000    2.0000
omega____ theta____ kappa____ phi______ frames
    -      112.0000 -125.0000   60.0000 34

#__ type_ start__ end____ width___ exp.time_
 20 omega   84.00  109.00   1.0000    2.0000
omega____ theta____ kappa____ phi______ frames
    -      112.0000  -95.0000   60.0000 25

#__ type_ start__ end____ width___ exp.time_
 21 omega   67.00  118.00   1.0000    2.0000
omega____ theta____ kappa____ phi______ frames
    -      112.0000 -125.0000  150.0000 51

#__ type_ start__ end____ width___ exp.time_
 22 omega   61.00   93.00   1.0000    2.0000
omega____ theta____ kappa____ phi______ frames
    -      112.0000 -125.0000  120.0000 32

#__ type_ start__ end____ width___ exp.time_
 23 omega   46.00   77.00   1.0000    2.0000
omega____ theta____ kappa____ phi______ frames
    -      112.0000 -125.0000   30.0000 31

#__ type_ start__ end____ width___ exp.time_
 24 omega   43.00   69.00   1.0000    2.0000
omega____ theta____ kappa____ phi______ frames
    -      112.0000 -125.0000   60.0000 26

#__ type_ start__ end____ width___ exp.time_
 25 omega   31.00   61.00   1.0000    2.0000
omega____ theta____ kappa____ phi______ frames
    -      112.0000  -95.0000   60.0000 30

#__ type_ start__ end____ width___ exp.time_
 26 omega   31.00   85.00   1.0000    2.0000
omega____ theta____ kappa____ phi______ frames
    -      112.0000  -95.0000  150.0000 54

#__ type_ start__ end____ width___ exp.time_
 27 omega   39.00   86.00   1.0000    2.0000
omega____ theta____ kappa____ phi______ frames
    -      112.0000  -45.0000  150.0000 47

#__ type_ start__ end____ width___ exp.time_
 28 omega   44.00   87.00   1.0000    2.0000
omega____ theta____ kappa____ phi______ frames
    -      112.0000  -30.0000  150.0000 43

#__ type_ start__ end____ width___ exp.time_
 29 omega   99.00  131.00   1.0000    2.0000
omega____ theta____ kappa____ phi______ frames
    -      112.0000   15.0000  150.0000 32

#__ type_ start__ end____ width___ exp.time_
 30 omega  152.00  177.00   1.0000    2.0000
omega____ theta____ kappa____ phi______ frames
    -      112.0000   15.0000  150.0000 25

#__ type_ start__ end____ width___ exp.time_
 31 omega  123.00  175.00   1.0000    2.0000
omega____ theta____ kappa____ phi______ frames
    -      112.0000   15.0000   90.0000 52

#__ type_ start__ end____ width___ exp.time_
 32 omega  123.00  149.00   1.0000    2.0000
omega____ theta____ kappa____ phi______ frames
    -      112.0000  125.0000  120.0000 26

#__ type_ start__ end____ width___ exp.time_
 33 omega   95.00  174.00   1.0000    2.0000
omega____ theta____ kappa____ phi______ frames
    -      112.0000   45.0000   30.0000 79

#__ type_ start__ end____ width___ exp.time_
 34 omega   87.00  178.00   1.0000    2.0000
omega____ theta____ kappa____ phi______ frames
    -      112.0000   45.0000  -60.0000 91

#__ type_ start__ end____ width___ exp.time_
 35 omega   97.00  176.00   1.0000    2.0000
omega____ theta____ kappa____ phi______ frames
    -      112.0000  125.0000 -180.0000 79

#__ type_ start__ end____ width___ exp.time_
 36 omega   90.00  143.00   1.0000    2.0000
omega____ theta____ kappa____ phi______ frames
    -      112.0000   45.0000 -180.0000 53

#__ type_ start__ end____ width___ exp.time_
 37 omega   56.00   93.00   1.0000    2.0000
omega____ theta____ kappa____ phi______ frames
    -      112.0000  -61.0000  -30.0000 37

#__ type_ start__ end____ width___ exp.time_
 38 omega   46.00   85.00   1.0000    2.0000
omega____ theta____ kappa____ phi______ frames
    -      112.0000  -95.0000  -30.0000 39

#__ type_ start__ end____ width___ exp.time_
 39 omega   40.00   90.00   1.0000    2.0000
omega____ theta____ kappa____ phi______ frames
    -      112.0000  -30.0000   30.0000 50

#__ type_ start__ end____ width___ exp.time_
 40 omega   37.00   62.00   1.0000    2.0000
omega____ theta____ kappa____ phi______ frames
    -      112.0000  -30.0000  -90.0000 25

#__ type_ start__ end____ width___ exp.time_
 41 omega   51.00   87.00   1.0000    2.0000
omega____ theta____ kappa____ phi______ frames
    -      112.0000  -77.0000 -180.0000 36

#__ type_ start__ end____ width___ exp.time_
 42 omega   44.00  117.00   1.0000    2.0000
omega____ theta____ kappa____ phi______ frames
    -      112.0000 -125.0000 -180.0000 73

#__ type_ start__ end____ width___ exp.time_
 43 omega   56.00  102.00   1.0000    1.5000
omega____ theta____ kappa____ phi______ frames
    -       41.4354 -178.0000   30.0000 46

#__ type_ start__ end____ width___ exp.time_
 44 omega  -82.00   38.00   1.0000    1.5000
omega____ theta____ kappa____ phi______ frames
    -      -41.4354   19.0000 -150.0000 120

#__ type_ start__ end____ width___ exp.time_
 45 omega   76.00  119.00   1.0000    1.5000
omega____ theta____ kappa____ phi______ frames
    -       41.4354  178.0000  120.0000 43

#__ type_ start__ end____ width___ exp.time_
 46 omega -116.00  -17.00   1.0000    1.5000
omega____ theta____ kappa____ phi______ frames
    -      -41.4354  -38.0000  120.0000 99

#__ type_ start__ end____ width___ exp.time_
 47 omega  -64.00  -15.00   1.0000    1.5000
omega____ theta____ kappa____ phi______ frames
    -      -41.4354  -57.0000  -90.0000 49

#__ type_ start__ end____ width___ exp.time_
 48 omega  -55.00  -15.00   1.0000    1.5000
omega____ theta____ kappa____ phi______ frames
    -      -41.4354  -57.0000   30.0000 40
;
_diffrn_measurement_device 'four-circle diffractometer'
_diffrn_measurement_device_type 'SuperNova, Dual, Cu at zero, Atlas'
_diffrn_measurement_method '\w scans'
_diffrn_orient_matrix_UB_11 -0.0556016000
_diffrn_orient_matrix_UB_12 0.0692104000
_diffrn_orient_matrix_UB_13 0.0561665000
_diffrn_orient_matrix_UB_21 -0.0216035000
_diffrn_orient_matrix_UB_22 -0.0996125000
_diffrn_orient_matrix_UB_23 0.0838277000
_diffrn_orient_matrix_UB_31 0.1609178000
_diffrn_orient_matrix_UB_32 -0.0203777000
_diffrn_orient_matrix_UB_33 0.0188843000
_diffrn_radiation_monochromator mirror
_diffrn_radiation_probe x-ray
_diffrn_radiation_type CuK\a
_diffrn_radiation_wavelength 1.54184
_diffrn_reflns_av_R_equivalents 0.0415
_diffrn_reflns_av_unetI/netI 0.0362
_diffrn_reflns_Laue_measured_fraction_full 1.000
_diffrn_reflns_Laue_measured_fraction_max 1.000
_diffrn_reflns_limit_h_max 11
_diffrn_reflns_limit_h_min -9
_diffrn_reflns_limit_k_max 17
_diffrn_reflns_limit_k_min -17
_diffrn_reflns_limit_l_max 20
_diffrn_reflns_limit_l_min -20
_diffrn_reflns_number 25279
_diffrn_reflns_point_group_measured_fraction_full 1.000
_diffrn_reflns_point_group_measured_fraction_max 1.000
_diffrn_reflns_theta_full 67.684
_diffrn_reflns_theta_max 72.499
_diffrn_reflns_theta_min 3.529
_diffrn_source 'sealed X-ray tube'
_diffrn_source_type 'SuperNova (Cu) X-ray Source'
_exptl_absorpt_coefficient_mu 0.897
_exptl_absorpt_correction_T_max 1.00000
_exptl_absorpt_correction_T_min 0.88443
_exptl_absorpt_correction_type multi-scan
_exptl_absorpt_process_details
;
CrysAlisPro, Agilent Technologies,
Version 1.171.37.35 (release 13-08-2014 CrysAlis171 .NET)
(compiled Aug 13 2014,18:06:01)
Empirical absorption correction using spherical harmonics,
 implemented in SCALE3 ABSPACK scaling algorithm.
;
_exptl_crystal_colour 'clear colourless'
_exptl_crystal_colour_lustre clear
_exptl_crystal_colour_primary colourless
_exptl_crystal_density_diffrn 1.211
_exptl_crystal_description prism
_exptl_crystal_F_000 740
_exptl_crystal_size_max 0.25
_exptl_crystal_size_mid 0.25
_exptl_crystal_size_min 0.25
_refine_diff_density_max 0.758
_refine_diff_density_min -0.374
_refine_diff_density_rms 0.050
_refine_ls_extinction_method none
_refine_ls_goodness_of_fit_ref 1.035
_refine_ls_hydrogen_treatment constr
_refine_ls_matrix_type full
_refine_ls_number_parameters 480
_refine_ls_number_reflns 7659
_refine_ls_number_restraints 0
_refine_ls_restrained_S_all 1.035
_refine_ls_R_factor_all 0.0526
_refine_ls_R_factor_gt 0.0421
_refine_ls_shift/su_max 0.000
_refine_ls_shift/su_mean 0.000
_refine_ls_structure_factor_coef Fsqd
_refine_ls_weighting_details 'w=1/[\s^2^(Fo^2^)+(0.0627P)^2^+0.6907P] where P=(Fo^2^+2Fc^2^)/3'
_refine_ls_weighting_scheme calc
_refine_ls_wR_factor_gt 0.1078
_refine_ls_wR_factor_ref 0.1168
_reflns_Friedel_coverage 0.000
_reflns_number_gt 6452
_reflns_number_total 7659
_reflns_threshold_expression 'I > 2\s(I)'
_cod_data_source_file om6b00678_si_003.cif
_cod_data_source_block Ph3PCH2Ph_6_MeCN
_cod_original_cell_volume 1927.90(17)
_cod_database_code 4089060
_chemical_oxdiff_formula 'B12 N3 C10 H36'
_shelx_space_group_comment
;
The symmetry employed for this shelxl refinement is uniquely defined
by the following loop, which should always be used as a source of
symmetry information in preference to the above space-group names.
They are only intended as comments.
;
_reflns_odcompleteness_completeness 97.68
_reflns_odcompleteness_iscentric 1
_reflns_odcompleteness_theta 77.49
_olex2_refinement_description
;
1. Fixed Uiso
 At 1.2 times of:
  All B(H) groups, All C(H) groups, All C(H,H) groups, All N(H) groups, All
  N(H,H) groups
 At 1.5 times of:
  All C(H,H,H) groups
2.a Secondary CH2 refined with riding coordinates:
 C11(H11A,H11B), C3(H3A,H3B)
2.b Aromatic/amide H refined with riding coordinates:
 C31(H31), C34(H34), N1(H1), C6(H6), C23(H23), C16(H16), C19(H19), C20(H20),
 C17(H17), C13(H13), C25(H25), C35(H35), C28(H28), C33(H33), C15(H15), C9(H9A),
 C29(H29), C32(H32), C14(H14), C21(H21), C27(H27), C22(H22), C10(H10), C26(H26),
  C8(H8A), C7(H7)
2.c X=CH2 refined with riding coordinates:
 N3(H3C,H3D)
2.d Idealised Me refined as rotating group:
 C4(H4A,H4B,H4C), C2S(H2SA,H2SB,H2SC)
2.e Boron cage BH refined with riding coordinates:
 B1(H1A), B9(H9), B4(H4), B5(H5), B8(H8), B3(H3), B6(H6A), B10(H10A), B7(H7A)
;
_shelx_shelxl_version_number 2014/7
_olex2_submission_special_instructions 'No special instructions were received'

loop_
_space_group_symop_operation_xyz
'x, y, z'
'-x, -y, -z'

loop_
_atom_site_label
_atom_site_type_symbol
_atom_site_fract_x
_atom_site_fract_y
_atom_site_fract_z
_atom_site_U_iso_or_equiv
_atom_site_adp_type
_atom_site_occupancy
_atom_site_site_symmetry_order
_atom_site_calc_flag
_atom_site_refinement_flags_posn
P1 P 0.23700(4) 0.42180(3) 0.11002(2) 0.01391(10) Uani 1 1 d .
O1 O 0.16423(12) -0.17439(9) 0.30973(7) 0.0208(2) Uani 1 1 d .
C30 C 0.16045(17) 0.56124(12) 0.08740(10) 0.0153(3) Uani 1 1 d .
C31 C 0.25400(18) 0.63192(12) 0.04286(10) 0.0183(3) Uani 1 1 d .
H31 H 0.3552 0.6059 0.0243 0.022 Uiso 1 1 calc R
C34 C -0.04167(18) 0.70732(13) 0.09887(11) 0.0208(3) Uani 1 1 d .
H34 H -0.1423 0.7334 0.1183 0.025 Uiso 1 1 calc R
C18 C 0.30490(17) 0.40192(12) 0.00724(10) 0.0155(3) Uani 1 1 d .
N1 N 0.37475(14) -0.12175(10) 0.30004(8) 0.0174(3) Uani 1 1 d .
H1 H 0.3919 -0.1779 0.3499 0.021 Uiso 1 1 calc R
C12 C 0.37667(17) 0.37729(12) 0.26128(10) 0.0166(3) Uani 1 1 d .
C6 C 0.06393(18) -0.46432(13) 0.56861(11) 0.0208(3) Uani 1 1 d .
H6 H -0.0344 -0.4430 0.5525 0.025 Uiso 1 1 calc R
C23 C 0.38069(17) 0.29875(12) 0.01257(10) 0.0170(3) Uani 1 1 d .
H23 H 0.3941 0.2417 0.0690 0.020 Uiso 1 1 calc R
N2 N 0.22896(15) -0.27018(10) 0.38225(9) 0.0204(3) Uani 1 1 d .
C16 C 0.39748(19) 0.28032(13) 0.41892(11) 0.0226(3) Uani 1 1 d .
H16 H 0.4217 0.2145 0.4680 0.027 Uiso 1 1 calc R
C19 C 0.28555(17) 0.48583(12) -0.07584(10) 0.0169(3) Uani 1 1 d .
H19 H 0.2330 0.5557 -0.0795 0.020 Uiso 1 1 calc R
C11 C 0.40031(17) 0.37611(12) 0.16879(10) 0.0165(3) Uani 1 1 d .
H11A H 0.4486 0.3021 0.1734 0.020 Uiso 1 1 calc R
H11B H 0.4713 0.4208 0.1317 0.020 Uiso 1 1 calc R
C20 C 0.34375(18) 0.46637(13) -0.15314(10) 0.0197(3) Uani 1 1 d .
H20 H 0.3320 0.5232 -0.2098 0.024 Uiso 1 1 calc R
C1 C 0.25276(17) -0.10657(12) 0.26990(10) 0.0169(3) Uani 1 1 d .
B1 B 0.45915(19) 0.07528(13) 0.23430(11) 0.0159(3) Uani 1 1 d .
H1A H 0.3509 0.1357 0.2336 0.019 Uiso 1 1 calc R
C3 C 0.19537(18) -0.01739(13) 0.18756(11) 0.0203(3) Uani 1 1 d .
H3A H 0.2286 0.0468 0.1775 0.024 Uiso 1 1 calc R
H3B H 0.0851 0.0004 0.1953 0.024 Uiso 1 1 calc R
C17 C 0.41170(18) 0.28123(13) 0.33345(10) 0.0203(3) Uani 1 1 d .
H17 H 0.4454 0.2160 0.3245 0.024 Uiso 1 1 calc R
C13 C 0.32709(17) 0.47284(13) 0.27531(11) 0.0189(3) Uani 1 1 d .
H13 H 0.3031 0.5388 0.2264 0.023 Uiso 1 1 calc R
C25 C 0.04102(18) 0.34229(13) 0.25781(10) 0.0199(3) Uani 1 1 d .
H25 H 0.0744 0.3787 0.2837 0.024 Uiso 1 1 calc R
C35 C 0.01249(17) 0.59941(12) 0.11529(10) 0.0179(3) Uani 1 1 d .
H35 H -0.0512 0.5517 0.1455 0.021 Uiso 1 1 calc R
C28 C -0.05693(18) 0.23540(12) 0.18165(11) 0.0202(3) Uani 1 1 d .
H28 H -0.0901 0.1985 0.1562 0.024 Uiso 1 1 calc R
C33 C 0.05108(19) 0.77726(12) 0.05412(10) 0.0201(3) Uani 1 1 d .
H33 H 0.0135 0.8511 0.0428 0.024 Uiso 1 1 calc R
C5 C 0.16349(18) -0.39982(12) 0.52057(10) 0.0175(3) Uani 1 1 d .
B9 B 0.66648(19) -0.12983(13) 0.31447(11) 0.0160(3) Uani 1 1 d .
H9 H 0.6692 -0.2028 0.3775 0.019 Uiso 1 1 calc R
B4 B 0.63680(19) 0.09006(14) 0.20618(12) 0.0171(3) Uani 1 1 d .
H4 H 0.6542 0.1725 0.1825 0.021 Uiso 1 1 calc R
C24 C 0.09978(17) 0.34667(12) 0.17147(10) 0.0161(3) Uani 1 1 d .
C15 C 0.34808(18) 0.37524(14) 0.43248(10) 0.0216(3) Uani 1 1 d .
H15 H 0.3384 0.3745 0.4907 0.026 Uiso 1 1 calc R
C9 C 0.34919(19) -0.52632(14) 0.61662(11) 0.0242(3) Uani 1 1 d .
H9A H 0.4472 -0.5476 0.6333 0.029 Uiso 1 1 calc R
C29 C 0.04947(17) 0.29342(12) 0.13360(10) 0.0172(3) Uani 1 1 d .
H29 H 0.0882 0.2970 0.0750 0.021 Uiso 1 1 calc R
C32 C 0.19887(18) 0.73977(12) 0.02580(10) 0.0193(3) Uani 1 1 d .
H32 H 0.2618 0.7880 -0.0051 0.023 Uiso 1 1 calc R
B5 B 0.57289(19) 0.00085(14) 0.31729(11) 0.0168(3) Uani 1 1 d .
H5 H 0.5392 0.0112 0.3824 0.020 Uiso 1 1 calc R
B2 B 0.49526(19) -0.05807(13) 0.26330(11) 0.0149(3) Uani 1 1 d .
C14 C 0.31288(18) 0.47141(13) 0.36066(11) 0.0201(3) Uani 1 1 d .
H14 H 0.2790 0.5365 0.3699 0.024 Uiso 1 1 calc R
C21 C 0.41882(18) 0.36416(13) -0.14768(10) 0.0200(3) Uani 1 1 d .
H21 H 0.4587 0.3514 -0.2007 0.024 Uiso 1 1 calc R
C27 C -0.11499(18) 0.23116(13) 0.26694(11) 0.0223(3) Uani 1 1 d .
H27 H -0.1884 0.1918 0.2995 0.027 Uiso 1 1 calc R
B8 B 0.76824(19) -0.02472(14) 0.27387(11) 0.0173(3) Uani 1 1 d .
H8 H 0.8530 -0.0131 0.3041 0.021 Uiso 1 1 calc R
C2 C 0.11930(18) -0.30046(12) 0.44137(10) 0.0180(3) Uani 1 1 d .
C22 C 0.43611(18) 0.28039(13) -0.06532(11) 0.0193(3) Uani 1 1 d .
H22 H 0.4860 0.2103 -0.0622 0.023 Uiso 1 1 calc R
C10 C 0.30667(18) -0.43088(13) 0.54587(11) 0.0214(3) Uani 1 1 d .
H10 H 0.3749 -0.3867 0.5147 0.026 Uiso 1 1 calc R
C26 C -0.06573(19) 0.28467(13) 0.30492(11) 0.0234(3) Uani 1 1 d .
H26 H -0.1057 0.2815 0.3633 0.028 Uiso 1 1 calc R
B3 B 0.5588(2) 0.03045(13) 0.15259(11) 0.0164(3) Uani 1 1 d .
H3 H 0.5136 0.0645 0.0867 0.020 Uiso 1 1 calc R
C8 C 0.2501(2) -0.59135(13) 0.66360(10) 0.0225(3) Uani 1 1 d .
H8A H 0.2804 -0.6571 0.7116 0.027 Uiso 1 1 calc R
C7 C 0.1072(2) -0.55964(13) 0.63986(11) 0.0233(3) Uani 1 1 d .
H7 H 0.0384 -0.6030 0.6723 0.028 Uiso 1 1 calc R
B6 B 0.65666(19) -0.10918(13) 0.19864(11) 0.0158(3) Uani 1 1 d .
H6A H 0.6513 -0.1655 0.1692 0.019 Uiso 1 1 calc R
C4 C 0.2516(2) -0.04822(16) 0.10663(12) 0.0326(4) Uani 1 1 d .
H4A H 0.2091 0.0102 0.0539 0.049 Uiso 1 1 calc GR
H4B H 0.2211 -0.1129 0.1173 0.049 Uiso 1 1 calc GR
H4C H 0.3605 -0.0617 0.0968 0.049 Uiso 1 1 calc GR
B10 B 0.8184(2) -0.12711(14) 0.23716(11) 0.0167(3) Uani 1 1 d .
H10A H 0.9260 -0.1881 0.2382 0.020 Uiso 1 1 calc R
B7 B 0.7585(2) -0.00405(14) 0.15808(11) 0.0177(3) Uani 1 1 d .
H7A H 0.8355 0.0242 0.0960 0.021 Uiso 1 1 calc R
N3 N -0.02479(16) -0.25182(11) 0.43527(9) 0.0238(3) Uani 1 1 d .
H3C H -0.0523 -0.1940 0.3881 0.029 Uiso 1 1 calc R
H3D H -0.0923 -0.2775 0.4784 0.029 Uiso 1 1 calc R
C2S C -0.2108(2) -0.06027(16) 0.53194(14) 0.0356(4) Uani 1 1 d .
H2SA H -0.2691 -0.0631 0.4915 0.053 Uiso 1 1 calc GR
H2SB H -0.2519 -0.0943 0.5937 0.053 Uiso 1 1 calc GR
H2SC H -0.1069 -0.0980 0.5233 0.053 Uiso 1 1 calc GR
C1S C -0.2173(2) 0.05029(17) 0.51309(12) 0.0340(4) Uani 1 1 d .
N1S N -0.2227(3) 0.13716(17) 0.49758(13) 0.0596(6) Uani 1 1 d .

loop_
_atom_site_aniso_label
_atom_site_aniso_U_11
_atom_site_aniso_U_22
_atom_site_aniso_U_33
_atom_site_aniso_U_23
_atom_site_aniso_U_13
_atom_site_aniso_U_12
P1 0.01610(19) 0.01260(18) 0.01253(18) -0.00442(14) -0.00017(13) -0.00428(14)
O1 0.0204(6) 0.0159(5) 0.0217(6) 0.0003(4) -0.0058(4) -0.0066(4)
C30 0.0181(7) 0.0130(7) 0.0145(7) -0.0047(5) -0.0021(5) -0.0036(6)
C31 0.0176(7) 0.0177(7) 0.0182(7) -0.0060(6) -0.0006(6) -0.0046(6)
C34 0.0195(8) 0.0212(8) 0.0220(8) -0.0106(6) -0.0017(6) -0.0020(6)
C18 0.0180(7) 0.0175(7) 0.0124(7) -0.0059(6) 0.0003(5) -0.0072(6)
N1 0.0188(7) 0.0140(6) 0.0169(6) -0.0027(5) -0.0028(5) -0.0045(5)
C12 0.0170(7) 0.0187(7) 0.0151(7) -0.0066(6) -0.0008(5) -0.0063(6)
C6 0.0204(8) 0.0220(8) 0.0213(8) -0.0080(6) -0.0014(6) -0.0075(6)
C23 0.0195(7) 0.0156(7) 0.0144(7) -0.0038(6) -0.0028(6) -0.0042(6)
N2 0.0210(7) 0.0147(6) 0.0202(7) 0.0002(5) -0.0053(5) -0.0049(5)
C16 0.0262(8) 0.0227(8) 0.0177(8) -0.0044(6) -0.0045(6) -0.0076(7)
C19 0.0171(7) 0.0142(7) 0.0179(7) -0.0043(6) -0.0024(6) -0.0041(6)
C11 0.0179(7) 0.0160(7) 0.0156(7) -0.0061(6) -0.0021(6) -0.0037(6)
C20 0.0202(8) 0.0237(8) 0.0135(7) -0.0021(6) -0.0032(6) -0.0090(6)
C1 0.0175(7) 0.0143(7) 0.0183(7) -0.0064(6) 0.0010(6) -0.0050(6)
B1 0.0183(8) 0.0130(8) 0.0154(8) -0.0041(6) -0.0017(6) -0.0043(6)
C3 0.0190(8) 0.0179(8) 0.0213(8) -0.0032(6) -0.0046(6) -0.0051(6)
C17 0.0260(8) 0.0174(8) 0.0184(7) -0.0070(6) -0.0027(6) -0.0056(6)
C13 0.0197(8) 0.0172(7) 0.0200(8) -0.0063(6) -0.0012(6) -0.0067(6)
C25 0.0243(8) 0.0182(7) 0.0188(8) -0.0080(6) -0.0014(6) -0.0067(6)
C35 0.0188(7) 0.0186(7) 0.0169(7) -0.0064(6) -0.0009(6) -0.0067(6)
C28 0.0208(8) 0.0168(7) 0.0247(8) -0.0076(6) -0.0053(6) -0.0053(6)
C33 0.0264(8) 0.0131(7) 0.0198(8) -0.0063(6) -0.0057(6) -0.0012(6)
C5 0.0226(8) 0.0155(7) 0.0163(7) -0.0079(6) -0.0007(6) -0.0053(6)
B9 0.0177(8) 0.0137(8) 0.0147(8) -0.0038(6) -0.0024(6) -0.0031(7)
B4 0.0180(8) 0.0131(8) 0.0192(8) -0.0049(6) -0.0016(6) -0.0045(7)
C24 0.0160(7) 0.0120(7) 0.0172(7) -0.0025(6) -0.0015(6) -0.0036(6)
C15 0.0242(8) 0.0293(9) 0.0161(7) -0.0109(6) -0.0010(6) -0.0106(7)
C9 0.0240(8) 0.0266(9) 0.0199(8) -0.0057(7) -0.0052(6) -0.0060(7)
C29 0.0184(7) 0.0154(7) 0.0150(7) -0.0038(6) -0.0022(6) -0.0027(6)
C32 0.0246(8) 0.0163(7) 0.0168(7) -0.0038(6) -0.0029(6) -0.0077(6)
B5 0.0182(8) 0.0169(8) 0.0158(8) -0.0068(6) -0.0012(6) -0.0045(7)
B2 0.0160(8) 0.0141(8) 0.0142(8) -0.0041(6) -0.0018(6) -0.0046(7)
C14 0.0198(8) 0.0217(8) 0.0232(8) -0.0132(6) 0.0008(6) -0.0066(6)
C21 0.0212(8) 0.0276(8) 0.0153(7) -0.0109(6) 0.0008(6) -0.0095(7)
C27 0.0203(8) 0.0189(8) 0.0242(8) -0.0044(6) 0.0018(6) -0.0085(6)
B8 0.0164(8) 0.0166(8) 0.0178(8) -0.0049(6) -0.0025(6) -0.0044(7)
C2 0.0193(8) 0.0171(7) 0.0202(7) -0.0084(6) -0.0024(6) -0.0058(6)
C22 0.0208(8) 0.0180(8) 0.0209(8) -0.0104(6) -0.0017(6) -0.0033(6)
C10 0.0219(8) 0.0230(8) 0.0190(8) -0.0061(6) -0.0004(6) -0.0089(7)
C26 0.0276(9) 0.0224(8) 0.0183(8) -0.0073(6) 0.0042(6) -0.0088(7)
B3 0.0202(8) 0.0131(8) 0.0131(7) -0.0027(6) -0.0021(6) -0.0035(7)
C8 0.0331(9) 0.0171(8) 0.0155(7) -0.0041(6) -0.0045(6) -0.0052(7)
C7 0.0299(9) 0.0221(8) 0.0186(8) -0.0055(6) 0.0006(7) -0.0128(7)
B6 0.0192(8) 0.0127(8) 0.0142(8) -0.0042(6) -0.0017(6) -0.0035(7)
C4 0.0433(11) 0.0332(10) 0.0231(9) -0.0106(8) -0.0099(8) -0.0075(9)
B10 0.0178(8) 0.0146(8) 0.0156(8) -0.0042(6) -0.0009(6) -0.0040(7)
B7 0.0181(8) 0.0155(8) 0.0168(8) -0.0042(6) 0.0007(6) -0.0052(7)
N3 0.0191(7) 0.0228(7) 0.0220(7) -0.0020(6) -0.0018(5) -0.0044(6)
C2S 0.0349(10) 0.0306(10) 0.0394(11) -0.0138(8) 0.0011(8) -0.0083(8)
C1S 0.0422(11) 0.0397(11) 0.0232(9) -0.0133(8) 0.0089(8) -0.0209(9)
N1S 0.1023(19) 0.0483(12) 0.0368(10) -0.0200(9) 0.0211(11) -0.0446(13)

loop_
_atom_type_symbol
_atom_type_description
_atom_type_scat_dispersion_real
_atom_type_scat_dispersion_imag
_atom_type_scat_source
C C 0.0181 0.0091 'International Tables Vol C Tables 4.2.6.8 and 6.1.1.4'
H H 0.0000 0.0000 'International Tables Vol C Tables 4.2.6.8 and 6.1.1.4'
B B 0.0090 0.0039 'International Tables Vol C Tables 4.2.6.8 and 6.1.1.4'
N N 0.0311 0.0180 'International Tables Vol C Tables 4.2.6.8 and 6.1.1.4'
O O 0.0492 0.0322 'International Tables Vol C Tables 4.2.6.8 and 6.1.1.4'
P P 0.2955 0.4335 'International Tables Vol C Tables 4.2.6.8 and 6.1.1.4'

loop_
_geom_angle_atom_site_label_1
_geom_angle_atom_site_label_2
_geom_angle_atom_site_label_3
_geom_angle
C30 P1 C18 110.06(7)
C30 P1 C11 109.17(7)
C18 P1 C11 105.04(7)
C24 P1 C30 110.65(7)
C24 P1 C18 109.85(7)
C24 P1 C11 111.92(7)
C1 O1 N2 113.02(11)
C31 C30 P1 118.60(12)
C35 C30 P1 121.49(11)
C35 C30 C31 119.88(14)
C30 C31 H31 120.0
C32 C31 C30 119.97(15)
C32 C31 H31 120.0
C35 C34 H34 120.0
C35 C34 C33 120.07(15)
C33 C34 H34 120.0
C23 C18 P1 117.77(11)
C19 C18 P1 122.03(12)
C19 C18 C23 120.19(14)
C1 N1 H1 114.8
C1 N1 B2 130.50(13)
B2 N1 H1 114.8
C17 C12 C11 118.96(14)
C17 C12 C13 119.32(14)
C13 C12 C11 121.65(14)
C5 C6 H6 119.7
C7 C6 H6 119.7
C7 C6 C5 120.59(15)
C18 C23 H23 120.3
C22 C23 C18 119.49(14)
C22 C23 H23 120.3
C2 N2 O1 107.04(12)
C17 C16 H16 119.9
C15 C16 H16 119.9
C15 C16 C17 120.21(15)
C18 C19 H19 120.2
C20 C19 C18 119.57(14)
C20 C19 H19 120.2
P1 C11 H11A 108.0
P1 C11 H11B 108.0
C12 C11 P1 117.38(11)
C12 C11 H11A 108.0
C12 C11 H11B 108.0
H11A C11 H11B 107.2
C19 C20 H20 119.9
C21 C20 C19 120.12(14)
C21 C20 H20 119.9
O1 C1 C3 112.18(13)
N1 C1 O1 121.70(14)
N1 C1 C3 126.09(14)
B4 B1 H1A 130.6
B4 B1 B5 65.38(10)
B4 B1 B3 65.05(10)
B5 B1 H1A 130.0
B5 B1 B3 99.76(12)
B2 B1 H1A 130.8
B2 B1 B4 98.59(12)
B2 B1 B5 65.21(10)
B2 B1 B3 64.95(10)
B3 B1 H1A 130.3
C1 C3 H3A 109.5
C1 C3 H3B 109.5
C1 C3 C4 110.82(14)
H3A C3 H3B 108.1
C4 C3 H3A 109.5
C4 C3 H3B 109.5
C12 C17 C16 120.24(15)
C12 C17 H17 119.9
C16 C17 H17 119.9
C12 C13 H13 119.9
C14 C13 C12 120.18(14)
C14 C13 H13 119.9
C24 C25 H25 120.2
C26 C25 H25 120.2
C26 C25 C24 119.64(14)
C30 C35 H35 120.1
C34 C35 C30 119.89(14)
C34 C35 H35 120.1
C29 C28 H28 119.9
C29 C28 C27 120.11(14)
C27 C28 H28 119.9
C34 C33 H33 119.8
C34 C33 C32 120.38(15)
C32 C33 H33 119.8
C6 C5 C2 120.47(14)
C6 C5 C10 119.19(14)
C10 C5 C2 120.31(14)
B5 B9 H9 119.7
B5 B9 B8 59.77(9)
B5 B9 B6 102.58(11)
B2 B9 H9 120.6
B2 B9 B5 60.66(9)
B2 B9 B8 101.60(11)
B2 B9 B6 59.55(9)
B8 B9 H9 131.1
B8 B9 B6 90.08(10)
B6 B9 H9 131.1
B10 B9 H9 118.1
B10 B9 B5 113.06(12)
B10 B9 B2 111.93(12)
B10 B9 B8 57.83(10)
B10 B9 B6 56.99(9)
B1 B4 H4 117.7
B1 B4 B5 57.67(9)
B1 B4 B8 112.59(12)
B1 B4 B3 58.09(10)
B1 B4 B7 112.89(12)
B5 B4 H4 130.7
B8 B4 H4 120.3
B8 B4 B5 59.53(9)
B8 B4 B3 102.30(11)
B8 B4 B7 60.70(9)
B3 B4 H4 130.6
B3 B4 B5 91.01(10)
B7 B4 H4 120.1
B7 B4 B5 102.38(11)
B7 B4 B3 59.52(9)
C25 C24 P1 119.79(11)
C29 C24 P1 120.34(12)
C29 C24 C25 119.86(14)
C16 C15 H15 120.1
C16 C15 C14 119.80(14)
C14 C15 H15 120.1
C10 C9 H9A 119.6
C10 C9 C8 120.77(15)
C8 C9 H9A 119.6
C28 C29 C24 119.99(14)
C28 C29 H29 120.0
C24 C29 H29 120.0
C31 C32 C33 119.81(14)
C31 C32 H32 120.1
C33 C32 H32 120.1
B1 B5 B9 111.96(12)
B1 B5 B4 56.96(9)
B1 B5 H5 118.4
B1 B5 B2 56.87(9)
B1 B5 B8 112.16(12)
B9 B5 B4 101.59(11)
B9 B5 H5 120.4
B9 B5 B2 59.42(9)
B4 B5 H5 131.6
B2 B5 B4 88.71(10)
B2 B5 H5 131.9
B8 B5 B9 60.43(10)
B8 B5 B4 59.77(9)
B8 B5 H5 120.4
B8 B5 B2 101.19(11)
N1 B2 B1 123.60(13)
N1 B2 B9 113.02(12)
N1 B2 B5 129.74(13)
N1 B2 B3 134.81(12)
N1 B2 B6 115.81(12)
B1 B2 B9 113.39(12)
B1 B2 B5 57.92(9)
B1 B2 B3 58.31(9)
B1 B2 B6 113.66(12)
B9 B2 B5 59.92(9)
B9 B2 B3 103.03(11)
B9 B2 B6 61.21(9)
B3 B2 B5 91.44(10)
B6 B2 B5 103.24(11)
B6 B2 B3 59.84(9)
C13 C14 H14 119.9
C15 C14 C13 120.25(15)
C15 C14 H14 119.9
C20 C21 H21 119.8
C20 C21 C22 120.43(14)
C22 C21 H21 119.8
C28 C27 H27 119.9
C28 C27 C26 120.15(15)
C26 C27 H27 119.9
B9 B8 H8 131.2
B9 B8 B7 89.95(10)
B4 B8 B9 101.81(11)
B4 B8 H8 120.4
B4 B8 B7 59.74(9)
B5 B8 B9 59.80(9)
B5 B8 B4 60.70(10)
B5 B8 H8 119.9
B5 B8 B7 102.53(11)
B10 B8 B9 57.39(10)
B10 B8 B4 112.14(12)
B10 B8 B5 112.69(12)
B10 B8 H8 118.2
B10 B8 B7 57.08(9)
B7 B8 H8 131.0
N2 C2 C5 115.04(14)
N2 C2 N3 125.67(15)
N3 C2 C5 119.27(14)
C23 C22 H22 119.9
C21 C22 C23 120.19(15)
C21 C22 H22 119.9
C5 C10 H10 120.1
C9 C10 C5 119.84(15)
C9 C10 H10 120.1
C25 C26 C27 120.25(15)
C25 C26 H26 119.9
C27 C26 H26 119.9
B1 B3 B4 56.86(9)
B1 B3 B2 56.74(9)
B1 B3 H3 118.5
B1 B3 B6 112.04(12)
B1 B3 B7 112.16(12)
B4 B3 H3 131.4
B2 B3 B4 88.84(10)
B2 B3 H3 131.8
B6 B3 B4 101.91(11)
B6 B3 B2 59.64(9)
B6 B3 H3 120.2
B7 B3 B4 59.95(10)
B7 B3 B2 101.36(11)
B7 B3 H3 120.3
B7 B3 B6 60.46(9)
C9 C8 H8A 120.3
C7 C8 C9 119.48(15)
C7 C8 H8A 120.3
C6 C7 H7 119.9
C8 C7 C6 120.11(15)
C8 C7 H7 119.9
B9 B6 H6A 131.2
B2 B6 B9 59.25(9)
B2 B6 B3 60.52(9)
B2 B6 H6A 120.7
B2 B6 B7 101.48(11)
B3 B6 B9 102.11(11)
B3 B6 H6A 120.0
B3 B6 B7 59.76(9)
B10 B6 B9 57.33(9)
B10 B6 B2 111.96(12)
B10 B6 B3 112.81(12)
B10 B6 H6A 118.0
B10 B6 B7 57.56(9)
B7 B6 B9 89.89(10)
B7 B6 H6A 131.2
C3 C4 H4A 109.5
C3 C4 H4B 109.5
C3 C4 H4C 109.5
H4A C4 H4B 109.5
H4A C4 H4C 109.5
H4B C4 H4C 109.5
B9 B10 B8 64.78(10)
B9 B10 H10A 130.4
B8 B10 H10A 130.5
B6 B10 B9 65.68(10)
B6 B10 B8 99.38(12)
B6 B10 H10A 130.1
B6 B10 B7 65.16(10)
B7 B10 B9 99.31(12)
B7 B10 B8 65.35(10)
B7 B10 H10A 130.3
B4 B7 B8 59.55(9)
B4 B7 B6 101.83(12)
B4 B7 H7A 120.4
B8 B7 H7A 131.0
B3 B7 B4 60.53(9)
B3 B7 B8 102.19(11)
B3 B7 B6 59.77(9)
B3 B7 H7A 120.1
B6 B7 B8 90.08(11)
B6 B7 H7A 131.2
B10 B7 B4 112.42(12)
B10 B7 B8 57.57(10)
B10 B7 B3 112.57(12)
B10 B7 B6 57.28(9)
B10 B7 H7A 118.0
C2 N3 H3C 120.0
C2 N3 H3D 120.0
H3C N3 H3D 120.0
H2SA C2S H2SB 109.5
H2SA C2S H2SC 109.5
H2SB C2S H2SC 109.5
C1S C2S H2SA 109.5
C1S C2S H2SB 109.5
C1S C2S H2SC 109.5
N1S C1S C2S 179.4(2)

loop_
_geom_bond_atom_site_label_1
_geom_bond_atom_site_label_2
_geom_bond_distance
P1 C30 1.7952(15)
P1 C18 1.8003(15)
P1 C11 1.8156(15)
P1 C24 1.7899(15)
O1 N2 1.4563(16)
O1 C1 1.3321(18)
C30 C31 1.401(2)
C30 C35 1.393(2)
C31 H31 0.9500
C31 C32 1.386(2)
C34 H34 0.9500
C34 C35 1.388(2)
C34 C33 1.388(2)
C18 C23 1.400(2)
C18 C19 1.398(2)
N1 H1 0.8800
N1 C1 1.283(2)
N1 B2 1.531(2)
C12 C11 1.514(2)
C12 C17 1.391(2)
C12 C13 1.400(2)
C6 H6 0.9500
C6 C5 1.392(2)
C6 C7 1.390(2)
C23 H23 0.9500
C23 C22 1.390(2)
N2 C2 1.301(2)
C16 H16 0.9500
C16 C17 1.395(2)
C16 C15 1.387(2)
C19 H19 0.9500
C19 C20 1.392(2)
C11 H11A 0.9900
C11 H11B 0.9900
C20 H20 0.9500
C20 C21 1.386(2)
C1 C3 1.492(2)
B1 H1A 1.1200
B1 B4 1.696(2)
B1 B5 1.710(2)
B1 B2 1.690(2)
B1 B3 1.719(2)
C3 H3A 0.9900
C3 H3B 0.9900
C3 C4 1.529(2)
C17 H17 0.9500
C13 H13 0.9500
C13 C14 1.391(2)
C25 H25 0.9500
C25 C24 1.405(2)
C25 C26 1.384(2)
C35 H35 0.9500
C28 H28 0.9500
C28 C29 1.387(2)
C28 C27 1.389(2)
C33 H33 0.9500
C33 C32 1.392(2)
C5 C2 1.490(2)
C5 C10 1.394(2)
B9 H9 1.1200
B9 B5 1.818(2)
B9 B2 1.809(2)
B9 B8 1.830(2)
B9 B6 1.845(2)
B9 B10 1.704(2)
B4 H4 1.1200
B4 B5 1.839(2)
B4 B8 1.822(2)
B4 B3 1.837(2)
B4 B7 1.826(3)
C24 C29 1.398(2)
C15 H15 0.9500
C15 C14 1.389(2)
C9 H9A 0.9500
C9 C10 1.385(2)
C9 C8 1.392(2)
C29 H29 0.9500
C32 H32 0.9500
B5 H5 1.1200
B5 B2 1.832(2)
B5 B8 1.818(3)
B2 B3 1.831(2)
B2 B6 1.814(3)
C14 H14 0.9500
C21 H21 0.9500
C21 C22 1.388(2)
C27 H27 0.9500
C27 C26 1.397(2)
B8 H8 1.1200
B8 B10 1.712(2)
B8 B7 1.844(2)
C2 N3 1.335(2)
C22 H22 0.9500
C10 H10 0.9500
C26 H26 0.9500
B3 H3 1.1200
B3 B6 1.818(2)
B3 B7 1.818(2)
C8 H8A 0.9500
C8 C7 1.381(2)
C7 H7 0.9500
B6 H6A 1.1200
B6 B10 1.698(2)
B6 B7 1.831(2)
C4 H4A 0.9800
C4 H4B 0.9800
C4 H4C 0.9800
B10 H10A 1.1200
B10 B7 1.703(2)
B7 H7A 1.1200
N3 H3C 0.8800
N3 H3D 0.8800
C2S H2SA 0.9800
C2S H2SB 0.9800
C2S H2SC 0.9800
C2S C1S 1.452(3)
C1S N1S 1.138(3)
